data_7249637
loop_
_publ_author_name
'Gao, Huidan'
'Wang, Chen'
'Shen, Huimeng'
'Zhou, Huawei'
'Zhang, Xianxi'

_publ_section_title
;
 Crystal structure, bandgap, photoluminescence and resistivity properties
 of double perovskite Cs2AgBiCl6 single crystal and its thin film
;
_journal_issue 50
_journal_name_full 'RSC Advances'
_journal_page_first 37322
_journal_page_last 37329
_journal_paper_doi 10.1039/D4RA06936F
_journal_volume 14
_journal_year 2024
_chemical_formula_sum 'Ag Bi Cl6 Cs2'
_chemical_formula_weight 795.37
_chemical_name_systematic Cs2AgBiCl6
_space_group_IT_number 225
_space_group_name_Hall '-F 4 2 3'
_space_group_name_H-M_alt 'F m -3 m'
_symmetry_cell_setting cubic
_symmetry_space_group_name_H-M 'F m -3 m'
_atom_sites_solution_hydrogens constr
_atom_sites_solution_primary direct
_atom_sites_solution_secondary difmap
_audit_creation_method SHELXL-97
_audit_update_record
;
2024-09-23 deposited with the CCDC.	2024-11-08 downloaded from the CCDC.
;
_cell_angle_alpha 90.00
_cell_angle_beta 90.00
_cell_angle_gamma 90.00
_cell_formula_units_Z 4
_cell_length_a 10.7930(8)
_cell_length_b 10.7930(8)
_cell_length_c 10.7930(8)
_cell_measurement_reflns_used 584
_cell_measurement_temperature 293(2)
_cell_measurement_theta_max 28.052
_cell_measurement_theta_min 3.267
_cell_volume 1257.26(16)
_computing_cell_refinement 'Bruker SMART'
_computing_data_collection 'Bruker SMART'
_computing_data_reduction 'Bruker SMART'
_computing_molecular_graphics 'Bruker SHELXTL'
_computing_publication_material 'Bruker SHELXTL'
_computing_structure_refinement 'SHELXL-97 (Sheldrick, 1997)'
_computing_structure_solution 'SHELXS-97 (Sheldrick, 1990)'
_diffrn_ambient_temperature 293(2)
_diffrn_measured_fraction_theta_full 1.000
_diffrn_measured_fraction_theta_max 1.000
_diffrn_measurement_device_type 'CCD area detector'
_diffrn_measurement_method 'phi and omega scans'
_diffrn_radiation_monochromator graphite
_diffrn_radiation_source 'fine-focus sealed tube'
_diffrn_radiation_type MoK\a
_diffrn_radiation_wavelength 0.71073
_diffrn_reflns_av_R_equivalents 0.0000
_diffrn_reflns_av_sigmaI/netI 0.3313
_diffrn_reflns_limit_h_max 7
_diffrn_reflns_limit_h_min 0
_diffrn_reflns_limit_k_max 9
_diffrn_reflns_limit_k_min 0
_diffrn_reflns_limit_l_max 12
_diffrn_reflns_limit_l_min 1
_diffrn_reflns_number 83
_diffrn_reflns_theta_full 24.94
_diffrn_reflns_theta_max 24.94
_diffrn_reflns_theta_min 3.27
_exptl_absorpt_coefficient_mu 22.458
_exptl_absorpt_correction_T_max 0.1583
_exptl_absorpt_correction_T_min 0.0938
_exptl_absorpt_correction_type multi-scan
_exptl_absorpt_process_details sadabs
_exptl_crystal_colour Yellow
_exptl_crystal_density_diffrn 4.202
_exptl_crystal_density_meas 0
_exptl_crystal_density_method 'not measured'
_exptl_crystal_description cube
_exptl_crystal_F_000 1368
_exptl_crystal_size_max 0.20
_exptl_crystal_size_mid 0.19
_exptl_crystal_size_min 0.13
_refine_diff_density_max 3.218
_refine_diff_density_min -4.198
_refine_diff_density_rms 0.680
_refine_ls_extinction_method none
_refine_ls_goodness_of_fit_ref 1.161
_refine_ls_hydrogen_treatment constr
_refine_ls_matrix_type full
_refine_ls_number_parameters 8
_refine_ls_number_reflns 83
_refine_ls_number_restraints 0
_refine_ls_restrained_S_all 1.161
_refine_ls_R_factor_all 0.1557
_refine_ls_R_factor_gt 0.1119
_refine_ls_shift/su_max 0.000
_refine_ls_shift/su_mean 0.000
_refine_ls_structure_factor_coef Fsqd
_refine_ls_weighting_details 'calc w=1/[\s^2^(Fo^2^)+(0.0000P)^2^+237.1253P] where P=(Fo^2^+2Fc^2^)/3'
_refine_ls_weighting_scheme calc
_refine_ls_wR_factor_gt 0.2493
_refine_ls_wR_factor_ref 0.2716
_reflns_number_gt 52
_reflns_number_total 83
_reflns_threshold_expression >2sigma(I)
_cod_data_source_file d4ra06936f2.cif
_cod_data_source_block 230505b
_cod_depositor_comments
;
The following automatic conversions were performed:

data item '_symmetry_cell_setting' value 'Cubic' was changed to
'cubic' in accordance with the
/home/data/users/saulius/crontab/automatic-downloads/rss-feeds/RSC/lib/dictionaries/cif_core.dic
dictionary named 'cif_core.dic' version 2.4.2 last updated on
2011-04-26.

Automatic conversion script
Id: cif_fix_values 8170 2020-07-09 18:12:32Z antanas 
;
_cod_original_sg_symbol_H-M 'Fm-3m '
_cod_database_code 7249637

loop_
_symmetry_equiv_pos_as_xyz
'x, y, z'
'-y, x, z'
'x, -y, -z'
'z, x, y'
'-x, -y, z'
'-y, -x, -z'
'y, x, -z'
'z, -y, x'
'-x, z, y'
'-z, x, -y'
'z, -x, -y'
'y, z, x'
'y, -x, z'
'-x, y, -z'
'-z, -x, y'
'-z, -y, -x'
'-x, -z, -y'
'z, y, -x'
'x, z, -y'
'-z, y, x'
'-y, -z, x'
'y, -z, -x'
'-y, z, -x'
'x, -z, y'
'x, y+1/2, z+1/2'
'-y, x+1/2, z+1/2'
'x, -y+1/2, -z+1/2'
'z, x+1/2, y+1/2'
'-x, -y+1/2, z+1/2'
'-y, -x+1/2, -z+1/2'
'y, x+1/2, -z+1/2'
'z, -y+1/2, x+1/2'
'-x, z+1/2, y+1/2'
'-z, x+1/2, -y+1/2'
'z, -x+1/2, -y+1/2'
'y, z+1/2, x+1/2'
'y, -x+1/2, z+1/2'
'-x, y+1/2, -z+1/2'
'-z, -x+1/2, y+1/2'
'-z, -y+1/2, -x+1/2'
'-x, -z+1/2, -y+1/2'
'z, y+1/2, -x+1/2'
'x, z+1/2, -y+1/2'
'-z, y+1/2, x+1/2'
'-y, -z+1/2, x+1/2'
'y, -z+1/2, -x+1/2'
'-y, z+1/2, -x+1/2'
'x, -z+1/2, y+1/2'
'x+1/2, y, z+1/2'
'-y+1/2, x, z+1/2'
'x+1/2, -y, -z+1/2'
'z+1/2, x, y+1/2'
'-x+1/2, -y, z+1/2'
'-y+1/2, -x, -z+1/2'
'y+1/2, x, -z+1/2'
'z+1/2, -y, x+1/2'
'-x+1/2, z, y+1/2'
'-z+1/2, x, -y+1/2'
'z+1/2, -x, -y+1/2'
'y+1/2, z, x+1/2'
'y+1/2, -x, z+1/2'
'-x+1/2, y, -z+1/2'
'-z+1/2, -x, y+1/2'
'-z+1/2, -y, -x+1/2'
'-x+1/2, -z, -y+1/2'
'z+1/2, y, -x+1/2'
'x+1/2, z, -y+1/2'
'-z+1/2, y, x+1/2'
'-y+1/2, -z, x+1/2'
'y+1/2, -z, -x+1/2'
'-y+1/2, z, -x+1/2'
'x+1/2, -z, y+1/2'
'x+1/2, y+1/2, z'
'-y+1/2, x+1/2, z'
'x+1/2, -y+1/2, -z'
'z+1/2, x+1/2, y'
'-x+1/2, -y+1/2, z'
'-y+1/2, -x+1/2, -z'
'y+1/2, x+1/2, -z'
'z+1/2, -y+1/2, x'
'-x+1/2, z+1/2, y'
'-z+1/2, x+1/2, -y'
'z+1/2, -x+1/2, -y'
'y+1/2, z+1/2, x'
'y+1/2, -x+1/2, z'
'-x+1/2, y+1/2, -z'
'-z+1/2, -x+1/2, y'
'-z+1/2, -y+1/2, -x'
'-x+1/2, -z+1/2, -y'
'z+1/2, y+1/2, -x'
'x+1/2, z+1/2, -y'
'-z+1/2, y+1/2, x'
'-y+1/2, -z+1/2, x'
'y+1/2, -z+1/2, -x'
'-y+1/2, z+1/2, -x'
'x+1/2, -z+1/2, y'
'-x, -y, -z'
'y, -x, -z'
'-x, y, z'
'-z, -x, -y'
'x, y, -z'
'y, x, z'
'-y, -x, z'
'-z, y, -x'
'x, -z, -y'
'z, -x, y'
'-z, x, y'
'-y, -z, -x'
'-y, x, -z'
'x, -y, z'
'z, x, -y'
'z, y, x'
'x, z, y'
'-z, -y, x'
'-x, -z, y'
'z, -y, -x'
'y, z, -x'
'-y, z, x'
'y, -z, x'
'-x, z, -y'
'-x, -y+1/2, -z+1/2'
'y, -x+1/2, -z+1/2'
'-x, y+1/2, z+1/2'
'-z, -x+1/2, -y+1/2'
'x, y+1/2, -z+1/2'
'y, x+1/2, z+1/2'
'-y, -x+1/2, z+1/2'
'-z, y+1/2, -x+1/2'
'x, -z+1/2, -y+1/2'
'z, -x+1/2, y+1/2'
'-z, x+1/2, y+1/2'
'-y, -z+1/2, -x+1/2'
'-y, x+1/2, -z+1/2'
'x, -y+1/2, z+1/2'
'z, x+1/2, -y+1/2'
'z, y+1/2, x+1/2'
'x, z+1/2, y+1/2'
'-z, -y+1/2, x+1/2'
'-x, -z+1/2, y+1/2'
'z, -y+1/2, -x+1/2'
'y, z+1/2, -x+1/2'
'-y, z+1/2, x+1/2'
'y, -z+1/2, x+1/2'
'-x, z+1/2, -y+1/2'
'-x+1/2, -y, -z+1/2'
'y+1/2, -x, -z+1/2'
'-x+1/2, y, z+1/2'
'-z+1/2, -x, -y+1/2'
'x+1/2, y, -z+1/2'
'y+1/2, x, z+1/2'
'-y+1/2, -x, z+1/2'
'-z+1/2, y, -x+1/2'
'x+1/2, -z, -y+1/2'
'z+1/2, -x, y+1/2'
'-z+1/2, x, y+1/2'
'-y+1/2, -z, -x+1/2'
'-y+1/2, x, -z+1/2'
'x+1/2, -y, z+1/2'
'z+1/2, x, -y+1/2'
'z+1/2, y, x+1/2'
'x+1/2, z, y+1/2'
'-z+1/2, -y, x+1/2'
'-x+1/2, -z, y+1/2'
'z+1/2, -y, -x+1/2'
'y+1/2, z, -x+1/2'
'-y+1/2, z, x+1/2'
'y+1/2, -z, x+1/2'
'-x+1/2, z, -y+1/2'
'-x+1/2, -y+1/2, -z'
'y+1/2, -x+1/2, -z'
'-x+1/2, y+1/2, z'
'-z+1/2, -x+1/2, -y'
'x+1/2, y+1/2, -z'
'y+1/2, x+1/2, z'
'-y+1/2, -x+1/2, z'
'-z+1/2, y+1/2, -x'
'x+1/2, -z+1/2, -y'
'z+1/2, -x+1/2, y'
'-z+1/2, x+1/2, y'
'-y+1/2, -z+1/2, -x'
'-y+1/2, x+1/2, -z'
'x+1/2, -y+1/2, z'
'z+1/2, x+1/2, -y'
'z+1/2, y+1/2, x'
'x+1/2, z+1/2, y'
'-z+1/2, -y+1/2, x'
'-x+1/2, -z+1/2, y'
'z+1/2, -y+1/2, -x'
'y+1/2, z+1/2, -x'
'-y+1/2, z+1/2, x'
'y+1/2, -z+1/2, x'
'-x+1/2, z+1/2, -y'

loop_
_atom_site_label
_atom_site_type_symbol
_atom_site_fract_x
_atom_site_fract_y
_atom_site_fract_z
_atom_site_U_iso_or_equiv
_atom_site_adp_type
_atom_site_occupancy
_atom_site_symmetry_multiplicity
_atom_site_calc_flag
_atom_site_refinement_flags
_atom_site_disorder_assembly
_atom_site_disorder_group
Bi1 Bi 0.5000 1.0000 0.5000 0.020(3) Uani 1 48 d S . .
Ag1 Ag 0.5000 1.0000 0.0000 0.037(5) Uani 1 48 d S . .
Cs1 Cs 0.2500 0.7500 0.2500 0.049(4) Uani 1 24 d S . .
Cl1 Cl 0.5000 1.0000 0.2522(13) 0.029(5) Uani 1 8 d S . .

loop_
_atom_site_aniso_label
_atom_site_aniso_U_11
_atom_site_aniso_U_22
_atom_site_aniso_U_33
_atom_site_aniso_U_23
_atom_site_aniso_U_13
_atom_site_aniso_U_12
Bi1 0.020(3) 0.020(3) 0.020(3) 0.000 0.000 0.000
Ag1 0.037(5) 0.037(5) 0.037(5) 0.000 0.000 0.000
Cs1 0.049(4) 0.049(4) 0.049(4) 0.000 0.000 0.000
Cl1 0.037(7) 0.037(7) 0.011(7) 0.000 0.000 0.000

loop_
_atom_type_symbol
_atom_type_description
_atom_type_scat_dispersion_real
_atom_type_scat_dispersion_imag
_atom_type_scat_source
Cl Cl 0.1484 0.1585 'International Tables Vol C Tables 4.2.6.8 and 6.1.1.4'
Ag Ag -0.8971 1.1015 'International Tables Vol C Tables 4.2.6.8 and 6.1.1.4'
Bi Bi -4.1077 10.2566 'International Tables Vol C Tables 4.2.6.8 and 6.1.1.4'
Cs Cs -0.3680 2.1192 'International Tables Vol C Tables 4.2.6.8 and 6.1.1.4'

loop_
_geom_angle_atom_site_label_1
_geom_angle_atom_site_label_2
_geom_angle_atom_site_label_3
_geom_angle
_geom_angle_site_symmetry_1
_geom_angle_site_symmetry_3
_geom_angle_publ_flag
Cl1 Bi1 Cl1 180.000(2) 33_654 129_566 ?
Cl1 Bi1 Cl1 90.000(1) 33_654 124_666 ?
Cl1 Bi1 Cl1 90.000(4) 129_566 124_666 ?
Cl1 Bi1 Cl1 90.000(4) 33_654 28_554 ?
Cl1 Bi1 Cl1 90.000(3) 129_566 28_554 ?
Cl1 Bi1 Cl1 180.0 124_666 28_554 ?
Cl1 Bi1 Cl1 90.000(1) 33_654 97_676 ?
Cl1 Bi1 Cl1 90.0 129_566 97_676 ?
Cl1 Bi1 Cl1 90.000(1) 124_666 97_676 ?
Cl1 Bi1 Cl1 90.000(1) 28_554 97_676 ?
Cl1 Bi1 Cl1 90.000(1) 33_654 . ?
Cl1 Bi1 Cl1 90.0 129_566 . ?
Cl1 Bi1 Cl1 90.000(1) 124_666 . ?
Cl1 Bi1 Cl1 90.000(2) 28_554 . ?
Cl1 Bi1 Cl1 180.000(1) 97_676 . ?
Cl1 Bi1 Cs1 125.264(1) 33_654 97_676 ?
Cl1 Bi1 Cs1 54.736(1) 129_566 97_676 ?
Cl1 Bi1 Cs1 54.7 124_666 97_676 ?
Cl1 Bi1 Cs1 125.264(1) 28_554 97_676 ?
Cl1 Bi1 Cs1 54.736(2) 97_676 97_676 ?
Cl1 Bi1 Cs1 125.264(1) . 97_676 ?
Cl1 Bi1 Cs1 54.736(1) 33_654 121_665 ?
Cl1 Bi1 Cs1 125.264(1) 129_566 121_665 ?
Cl1 Bi1 Cs1 54.7 124_666 121_665 ?
Cl1 Bi1 Cs1 125.264(1) 28_554 121_665 ?
Cl1 Bi1 Cs1 125.264(1) 97_676 121_665 ?
Cl1 Bi1 Cs1 54.736(1) . 121_665 ?
Cs1 Bi1 Cs1 109.5 97_676 121_665 ?
Cl1 Bi1 Cs1 125.264(1) 33_654 145_575 ?
Cl1 Bi1 Cs1 54.736(1) 129_566 145_575 ?
Cl1 Bi1 Cs1 125.3 124_666 145_575 ?
Cl1 Bi1 Cs1 54.7 28_554 145_575 ?
Cl1 Bi1 Cs1 125.264(1) 97_676 145_575 ?
Cl1 Bi1 Cs1 54.736(1) . 145_575 ?
Cs1 Bi1 Cs1 109.5 97_676 145_575 ?
Cs1 Bi1 Cs1 109.5 121_665 145_575 ?
Cl1 Bi1 Cs1 54.736(1) 33_654 169_566 ?
Cl1 Bi1 Cs1 125.264(1) 129_566 169_566 ?
Cl1 Bi1 Cs1 125.3 124_666 169_566 ?
Cl1 Bi1 Cs1 54.7 28_554 169_566 ?
Cl1 Bi1 Cs1 54.736(2) 97_676 169_566 ?
Cl1 Bi1 Cs1 125.264(1) . 169_566 ?
Cs1 Bi1 Cs1 109.5 97_676 169_566 ?
Cs1 Bi1 Cs1 109.5 121_665 169_566 ?
Cs1 Bi1 Cs1 109.5 145_575 169_566 ?
Cl1 Bi1 Cs1 125.264(1) 33_654 73 ?
Cl1 Bi1 Cs1 54.736(1) 129_566 73 ?
Cl1 Bi1 Cs1 54.7 124_666 73 ?
Cl1 Bi1 Cs1 125.3 28_554 73 ?
Cl1 Bi1 Cs1 125.264(2) 97_676 73 ?
Cl1 Bi1 Cs1 54.736(1) . 73 ?
Cs1 Bi1 Cs1 70.5 97_676 73 ?
Cs1 Bi1 Cs1 70.5 121_665 73 ?
Cs1 Bi1 Cs1 70.5 145_575 73 ?
Cs1 Bi1 Cs1 180.0 169_566 73 ?
Cl1 Bi1 Cs1 54.736(1) 33_654 49 ?
Cl1 Bi1 Cs1 125.264(1) 129_566 49 ?
Cl1 Bi1 Cs1 54.7 124_666 49 ?
Cl1 Bi1 Cs1 125.3 28_554 49 ?
Cl1 Bi1 Cs1 54.736(1) 97_676 49 ?
Cl1 Bi1 Cs1 125.264(1) . 49 ?
Cs1 Bi1 Cs1 70.5 97_676 49 ?
Cs1 Bi1 Cs1 70.5 121_665 49 ?
Cs1 Bi1 Cs1 180.0 145_575 49 ?
Cs1 Bi1 Cs1 70.5 169_566 49 ?
Cs1 Bi1 Cs1 109.5 73 49 ?
Cl1 Ag1 Cl1 90.000(1) 76_554 . ?
Cl1 Ag1 Cl1 90.000(1) 76_554 97_675 ?
Cl1 Ag1 Cl1 180.000(1) . 97_675 ?
Cl1 Ag1 Cl1 90.000(1) 76_554 105_566 ?
Cl1 Ag1 Cl1 90.0 . 105_566 ?
Cl1 Ag1 Cl1 90.0 97_675 105_566 ?
Cl1 Ag1 Cl1 180.0 76_554 172_566 ?
Cl1 Ag1 Cl1 90.0 . 172_566 ?
Cl1 Ag1 Cl1 90.000(2) 97_675 172_566 ?
Cl1 Ag1 Cl1 90.000(2) 105_566 172_566 ?
Cl1 Ag1 Cl1 90.000(1) 76_554 9_664 ?
Cl1 Ag1 Cl1 90.0 . 9_664 ?
Cl1 Ag1 Cl1 90.0 97_675 9_664 ?
Cl1 Ag1 Cl1 180.000(1) 105_566 9_664 ?
Cl1 Ag1 Cl1 90.000(1) 172_566 9_664 ?
Cl1 Cs1 Cl1 59.4(3) 33_654 28_554 ?
Cl1 Cs1 Cl1 59.4(3) 33_654 . ?
Cl1 Cs1 Cl1 59.4(3) 28_554 . ?
Cl1 Cs1 Cl1 179.3(4) 33_654 81_554 ?
Cl1 Cs1 Cl1 119.999(2) 28_554 81_554 ?
Cl1 Cs1 Cl1 119.999(2) . 81_554 ?
Cl1 Cs1 Cl1 119.999(2) 33_654 4_554 ?
Cl1 Cs1 Cl1 179.3(4) 28_554 4_554 ?
Cl1 Cs1 Cl1 119.999(2) . 4_554 ?
Cl1 Cs1 Cl1 60.6(3) 81_554 4_554 ?
Cl1 Cs1 Cl1 119.999(1) 33_654 73_445 ?
Cl1 Cs1 Cl1 119.999(2) 28_554 73_445 ?
Cl1 Cs1 Cl1 179.3(4) . 73_445 ?
Cl1 Cs1 Cl1 60.6(3) 81_554 73_445 ?
Cl1 Cs1 Cl1 60.6(3) 4_554 73_445 ?
Cl1 Cs1 Cl1 90.002(4) 33_654 105_566 ?
Cl1 Cs1 Cl1 119.999(1) 28_554 105_566 ?
Cl1 Cs1 Cl1 60.6(3) . 105_566 ?
Cl1 Cs1 Cl1 90.002(3) 81_554 105_566 ?
Cl1 Cs1 Cl1 59.4(3) 4_554 105_566 ?
Cl1 Cs1 Cl1 119.999(2) 73_445 105_566 ?
Cl1 Cs1 Cl1 90.002(3) 33_654 153_466 ?
Cl1 Cs1 Cl1 60.6(3) 28_554 153_466 ?
Cl1 Cs1 Cl1 119.999(2) . 153_466 ?
Cl1 Cs1 Cl1 90.002(4) 81_554 153_466 ?
Cl1 Cs1 Cl1 119.999(2) 4_554 153_466 ?
Cl1 Cs1 Cl1 59.4(3) 73_445 153_466 ?
Cl1 Cs1 Cl1 179.3(4) 105_566 153_466 ?
Cl1 Cs1 Cl1 119.999(1) 33_654 172_566 ?
Cl1 Cs1 Cl1 90.002(3) 28_554 172_566 ?
Cl1 Cs1 Cl1 60.6(3) . 172_566 ?
Cl1 Cs1 Cl1 59.4(3) 81_554 172_566 ?
Cl1 Cs1 Cl1 90.002(3) 4_554 172_566 ?
Cl1 Cs1 Cl1 119.999(2) 73_445 172_566 ?
Cl1 Cs1 Cl1 60.6(3) 105_566 172_566 ?
Cl1 Cs1 Cl1 119.999(2) 153_466 172_566 ?
Cl1 Cs1 Cl1 60.6(3) 33_654 148_566 ?
Cl1 Cs1 Cl1 90.002(3) 28_554 148_566 ?
Cl1 Cs1 Cl1 119.999(1) . 148_566 ?
Cl1 Cs1 Cl1 119.999(2) 81_554 148_566 ?
Cl1 Cs1 Cl1 90.002(3) 4_554 148_566 ?
Cl1 Cs1 Cl1 59.4(3) 73_445 148_566 ?
Cl1 Cs1 Cl1 119.999(1) 105_566 148_566 ?
Cl1 Cs1 Cl1 59.4(3) 153_466 148_566 ?
Cl1 Cs1 Cl1 179.3(4) 172_566 148_566 ?
Cl1 Cs1 Cl1 119.999(2) 33_654 145_575 ?
Cl1 Cs1 Cl1 60.6(3) 28_554 145_575 ?
Cl1 Cs1 Cl1 90.002(3) . 145_575 ?
Cl1 Cs1 Cl1 59.4(3) 81_554 145_575 ?
Cl1 Cs1 Cl1 119.999(2) 4_554 145_575 ?
Cl1 Cs1 Cl1 90.002(4) 73_445 145_575 ?
Cl1 Cs1 Cl1 119.999(1) 105_566 145_575 ?
Cl1 Cs1 Cl1 60.6(3) 153_466 145_575 ?
Cl1 Cs1 Cl1 59.4(3) 172_566 145_575 ?
Cl1 Cs1 Cl1 119.999(1) 148_566 145_575 ?
Cl1 Cs1 Cl1 60.6(3) 33_654 121_665 ?
Cl1 Cs1 Cl1 119.999(1) 28_554 121_665 ?
Cl1 Cs1 Cl1 90.002(4) . 121_665 ?
Cl1 Cs1 Cl1 119.999(2) 81_554 121_665 ?
Cl1 Cs1 Cl1 59.4(3) 4_554 121_665 ?
Cl1 Cs1 Cl1 90.002(3) 73_445 121_665 ?
Cl1 Cs1 Cl1 59.4(3) 105_566 121_665 ?
Cl1 Cs1 Cl1 119.999(1) 153_466 121_665 ?
Cl1 Cs1 Cl1 119.999(2) 172_566 121_665 ?
Cl1 Cs1 Cl1 60.6(3) 148_566 121_665 ?
Cl1 Cs1 Cl1 179.3(4) 145_575 121_665 ?
Bi1 Cl1 Ag1 180.0 . . ?
Bi1 Cl1 Cs1 90.3(2) . . ?
Ag1 Cl1 Cs1 89.7(2) . . ?
Bi1 Cl1 Cs1 90.3(2) . 73 ?
Ag1 Cl1 Cs1 89.7(2) . 73 ?
Cs1 Cl1 Cs1 179.3(4) . 73 ?
Bi1 Cl1 Cs1 90.3(2) . 145_575 ?
Ag1 Cl1 Cs1 89.7(2) . 145_575 ?
Cs1 Cl1 Cs1 89.998(3) . 145_575 ?
Cs1 Cl1 Cs1 89.998(3) 73 145_575 ?
Bi1 Cl1 Cs1 90.3(2) . 121_665 ?
Ag1 Cl1 Cs1 89.7(2) . 121_665 ?
Cs1 Cl1 Cs1 89.998(3) . 121_665 ?
Cs1 Cl1 Cs1 89.998(3) 73 121_665 ?
Cs1 Cl1 Cs1 179.3(4) 145_575 121_665 ?

loop_
_geom_bond_atom_site_label_1
_geom_bond_atom_site_label_2
_geom_bond_distance
_geom_bond_site_symmetry_2
_geom_bond_publ_flag
Bi1 Cl1 2.675(14) 33_654 ?
Bi1 Cl1 2.675(14) 129_566 ?
Bi1 Cl1 2.675(14) 124_666 ?
Bi1 Cl1 2.675(14) 28_554 ?
Bi1 Cl1 2.675(14) 97_676 ?
Bi1 Cl1 2.675(14) . ?
Bi1 Cs1 4.6735(3) 97_676 ?
Bi1 Cs1 4.6735(3) 121_665 ?
Bi1 Cs1 4.6735(3) 145_575 ?
Bi1 Cs1 4.6735(3) 169_566 ?
Bi1 Cs1 4.6735(3) 73 ?
Bi1 Cs1 4.6735(3) 49 ?
Ag1 Cl1 2.722(14) 76_554 ?
Ag1 Cl1 2.722(14) . ?
Ag1 Cl1 2.722(14) 97_675 ?
Ag1 Cl1 2.722(14) 105_566 ?
Ag1 Cl1 2.722(14) 172_566 ?
Ag1 Cl1 2.722(14) 9_664 ?
Cs1 Cl1 3.8160(3) 33_654 ?
Cs1 Cl1 3.8160(3) 28_554 ?
Cs1 Cl1 3.8160(3) . ?
Cs1 Cl1 3.8160(3) 81_554 ?
Cs1 Cl1 3.8160(3) 4_554 ?
Cs1 Cl1 3.8160(3) 73_445 ?
Cs1 Cl1 3.8160(3) 105_566 ?
Cs1 Cl1 3.8160(3) 153_466 ?
Cs1 Cl1 3.8160(3) 172_566 ?
Cs1 Cl1 3.8160(3) 148_566 ?
Cs1 Cl1 3.8160(3) 145_575 ?
Cs1 Cl1 3.8160(3) 121_665 ?
Cl1 Cs1 3.8160(3) 73 ?
Cl1 Cs1 3.8160(3) 145_575 ?
Cl1 Cs1 3.8160(3) 121_665 ?
